data_4028586
loop_
_publ_author_name
'Hirohiko Houjou'
'Hajime Shingai'
'Keisuke Yagi'
'Isao Yoshikawa'
'Koji Araki'

_publ_section_title
;
 Mutual Interference between Intramolecular Proton Transfer Sites through
 the Adjoining \p-Conjugated System in Schiff Bases of Double-Headed,
 Fused Salicylaldehydes
;
_journal_name_full 'Journal of Organic Chemistry'
_journal_page_first 9021
_journal_page_last 9031
_journal_paper_doi 10.1021/jo401108z
_journal_volume 78
_journal_year 2013
_chemical_formula_moiety 'C22 H30 N2 O2'
_chemical_formula_sum 'C22 H30 N2 O2'
_chemical_formula_weight 354.48
_chemical_name_common 1,5-bis(pentyliminomethyl)-2,6-dihydroxynaphthalene
_chemical_name_systematic
; 
 ? 
;
_space_group_IT_number 14
_symmetry_cell_setting monoclinic
_symmetry_space_group_name_Hall '-P 2yn'
_symmetry_space_group_name_H-M 'P 1 21/n 1'
_atom_sites_solution_hydrogens geom
_atom_sites_solution_primary direct
_atom_sites_solution_secondary difmap
_audit_creation_method SHELXL-97
_cell_angle_alpha 90.00
_cell_angle_beta 101.376(2)
_cell_angle_gamma 90.00
_cell_formula_units_Z 2
_cell_length_a 8.638(1)
_cell_length_b 11.502(1)
_cell_length_c 9.890(1)
_cell_measurement_reflns_used 9088
_cell_measurement_temperature 193(2)
_cell_measurement_theta_max 72.97
_cell_measurement_theta_min 5.97
_cell_volume 963.31(17)
_computing_cell_refinement Scalepack
_computing_data_collection 'MacScience Xpress'
_computing_data_reduction 'Denzo and Scalepack'
_computing_molecular_graphics maXus
_computing_structure_refinement 'SHELXL-97 (Sheldrick, 1997)'
_computing_structure_solution 'SHELXS-97 (Sheldrick, 1990)'
_diffrn_ambient_temperature 193(2)
_diffrn_measured_fraction_theta_full 0.946
_diffrn_measured_fraction_theta_max 0.930
_diffrn_measurement_device_type 'MacScience DIPLabo'
_diffrn_measurement_method IP
_diffrn_radiation_monochromator graphite
_diffrn_radiation_source 'fine-focus sealed tube'
_diffrn_radiation_type CuK\a
_diffrn_radiation_wavelength 1.54184
_diffrn_reflns_av_R_equivalents 0.024
_diffrn_reflns_av_sigmaI/netI 0.0176
_diffrn_reflns_limit_h_max 10
_diffrn_reflns_limit_h_min -10
_diffrn_reflns_limit_k_max 14
_diffrn_reflns_limit_k_min -12
_diffrn_reflns_limit_l_max 12
_diffrn_reflns_limit_l_min -12
_diffrn_reflns_number 9088
_diffrn_reflns_theta_full 69.97
_diffrn_reflns_theta_max 72.97
_diffrn_reflns_theta_min 5.97
_diffrn_standards_decay_% none
_diffrn_standards_interval_count none
_diffrn_standards_interval_time none
_diffrn_standards_number none
_exptl_absorpt_coefficient_mu 0.613
_exptl_absorpt_correction_T_max 0.8826
_exptl_absorpt_correction_T_min 0.8122
_exptl_absorpt_correction_type integration
_exptl_absorpt_process_details 'abscor (MacScience Co. Ltd., 2000)'
_exptl_crystal_colour orange
_exptl_crystal_density_diffrn 1.222
_exptl_crystal_description prism
_exptl_crystal_F_000 384
_exptl_crystal_size_max 0.49
_exptl_crystal_size_mid 0.18
_exptl_crystal_size_min 0.17
_refine_diff_density_max 0.199
_refine_diff_density_min -0.333
_refine_diff_density_rms 0.081
_refine_ls_extinction_method none
_refine_ls_goodness_of_fit_ref 1.069
_refine_ls_hydrogen_treatment mixed
_refine_ls_matrix_type full
_refine_ls_number_parameters 123
_refine_ls_number_reflns 1793
_refine_ls_number_restraints 0
_refine_ls_restrained_S_all 1.069
_refine_ls_R_factor_all 0.0536
_refine_ls_R_factor_gt 0.0519
_refine_ls_shift/su_max 0.000
_refine_ls_shift/su_mean 0.000
_refine_ls_structure_factor_coef Fsqd
_refine_ls_weighting_details 'calc w=1/[\s^2^(Fo^2^)+(0.0747P)^2^+0.4486P] where P=(Fo^2^+2Fc^2^)/3'
_refine_ls_weighting_scheme calc
_refine_ls_wR_factor_gt 0.1354
_refine_ls_wR_factor_ref 0.1389
_reflns_number_gt 1720
_reflns_number_total 1793
_reflns_threshold_expression >2sigma(I)
_cod_data_source_file jo401108z_si_002.cif
_cod_data_source_block 15pen
_cod_database_code 4028586

loop_
_symmetry_equiv_pos_as_xyz
'x, y, z'
'-x+1/2, y+1/2, -z+1/2'
'-x, -y, -z'
'x-1/2, -y-1/2, z-1/2'

loop_
_atom_site_label
_atom_site_type_symbol
_atom_site_fract_x
_atom_site_fract_y
_atom_site_fract_z
_atom_site_U_iso_or_equiv
_atom_site_adp_type
_atom_site_occupancy
_atom_site_symmetry_multiplicity
_atom_site_calc_flag
_atom_site_refinement_flags
C1 C 0.04691(16) -0.05021(12) 0.51100(15) 0.0226(3) Uani 1 1 d .
C2 C 0.14001(17) -0.06818(13) 0.64594(15) 0.0249(3) Uani 1 1 d .
H1 H 0.2011 -0.1372 0.6636 0.030 Uiso 1 1 calc R
C3 C 0.14408(17) 0.00957(13) 0.74918(15) 0.0269(3) Uani 1 1 d .
H2 H 0.2076 -0.0068 0.8369 0.032 Uiso 1 1 calc R
C4 C 0.05598(17) 0.11568(13) 0.73083(15) 0.0253(3) Uani 1 1 d .
O1 O 0.06874(13) 0.18974(10) 0.82977(11) 0.0328(3) Uani 1 1 d .
C5 C -0.04542(16) 0.13326(12) 0.59979(15) 0.0237(3) Uani 1 1 d .
C6 C -0.14719(17) 0.23077(13) 0.58197(15) 0.0253(3) Uani 1 1 d .
H3 H -0.2178 0.2403 0.4960 0.030 Uiso 1 1 calc R
N1 N -0.14858(15) 0.30835(11) 0.67839(14) 0.0284(3) Uani 1 1 d .
H4 H -0.070(3) 0.2920(19) 0.761(2) 0.053(6) Uiso 1 1 d .
C7 C -0.25714(18) 0.40717(13) 0.66295(17) 0.0315(4) Uani 1 1 d .
H5 H -0.3137 0.4078 0.7408 0.038 Uiso 1 1 calc R
H6 H -0.3366 0.3981 0.5766 0.038 Uiso 1 1 calc R
C8 C -0.17149(19) 0.52214(14) 0.65931(17) 0.0317(4) Uani 1 1 d .
H7 H -0.1104 0.5191 0.5846 0.038 Uiso 1 1 calc R
H8 H -0.2509 0.5848 0.6365 0.038 Uiso 1 1 calc R
C9 C -0.06012(19) 0.55278(13) 0.79329(16) 0.0306(4) Uani 1 1 d .
H9 H 0.0168 0.4888 0.8186 0.037 Uiso 1 1 calc R
H10 H -0.1215 0.5600 0.8675 0.037 Uiso 1 1 calc R
C10 C 0.0292(2) 0.66568(13) 0.78383(17) 0.0327(4) Uani 1 1 d .
H11 H 0.0979 0.6560 0.7154 0.039 Uiso 1 1 calc R
H12 H -0.0476 0.7281 0.7502 0.039 Uiso 1 1 calc R
C11 C 0.1300(2) 0.70260(16) 0.92067(19) 0.0403(4) Uani 1 1 d .
H13 H 0.0617 0.7212 0.9859 0.060 Uiso 1 1 calc R
H14 H 0.1920 0.7714 0.9067 0.060 Uiso 1 1 calc R
H15 H 0.2015 0.6391 0.9578 0.060 Uiso 1 1 calc R

loop_
_atom_site_aniso_label
_atom_site_aniso_U_11
_atom_site_aniso_U_22
_atom_site_aniso_U_33
_atom_site_aniso_U_23
_atom_site_aniso_U_13
_atom_site_aniso_U_12
C1 0.0203(7) 0.0215(7) 0.0251(7) 0.0011(5) 0.0028(5) -0.0024(5)
C2 0.0241(7) 0.0232(7) 0.0258(7) 0.0017(5) 0.0013(6) 0.0001(5)
C3 0.0261(7) 0.0284(8) 0.0240(7) 0.0017(6) -0.0002(6) 0.0004(6)
C4 0.0234(7) 0.0274(8) 0.0243(7) -0.0024(6) 0.0029(6) -0.0016(5)
O1 0.0352(6) 0.0327(6) 0.0275(6) -0.0078(4) -0.0011(5) 0.0038(5)
C5 0.0218(7) 0.0235(7) 0.0251(7) -0.0002(6) 0.0029(5) -0.0023(5)
C6 0.0235(7) 0.0244(7) 0.0276(7) -0.0011(6) 0.0043(6) -0.0028(5)
N1 0.0284(7) 0.0237(7) 0.0314(7) -0.0036(5) 0.0015(5) 0.0020(5)
C7 0.0281(8) 0.0272(8) 0.0379(8) -0.0034(7) 0.0033(6) 0.0044(6)
C8 0.0329(8) 0.0264(8) 0.0348(9) 0.0012(6) 0.0046(7) 0.0036(6)
C9 0.0316(8) 0.0267(8) 0.0338(8) -0.0002(6) 0.0073(7) 0.0015(6)
C10 0.0346(8) 0.0253(8) 0.0389(9) -0.0019(6) 0.0089(7) 0.0007(6)
C11 0.0422(10) 0.0351(9) 0.0443(10) -0.0085(7) 0.0105(8) -0.0042(7)

loop_
_atom_type_symbol
_atom_type_description
_atom_type_scat_dispersion_real
_atom_type_scat_dispersion_imag
_atom_type_scat_source
C C 0.0181 0.0091 'International Tables Vol C Tables 4.2.6.8 and 6.1.1.4'
H H 0.0000 0.0000 'International Tables Vol C Tables 4.2.6.8 and 6.1.1.4'
O O 0.0492 0.0322 'International Tables Vol C Tables 4.2.6.8 and 6.1.1.4'
N N 0.0311 0.0180 'International Tables Vol C Tables 4.2.6.8 and 6.1.1.4'

loop_
_geom_angle_atom_site_label_1
_geom_angle_atom_site_label_2
_geom_angle_atom_site_label_3
_geom_angle
_geom_angle_site_symmetry_1
_geom_angle_site_symmetry_3
C1 C1 C2 117.70(16) 3_556 .
C1 C1 C5 120.38(16) 3_556 3_556
C2 C1 C5 121.91(13) . 3_556
C3 C2 C1 122.32(14) . .
C3 C2 H1 118.8 . .
C1 C2 H1 118.8 . .
C2 C3 C4 122.30(13) . .
C2 C3 H2 118.9 . .
C4 C3 H2 118.9 . .
O1 C4 C5 122.82(14) . .
O1 C4 C3 120.34(13) . .
C5 C4 C3 116.84(13) . .
C6 C5 C4 118.70(13) . .
C6 C5 C1 120.99(13) . 3_556
C4 C5 C1 120.28(13) . 3_556
N1 C6 C5 123.03(14) . .
N1 C6 H3 118.5 . .
C5 C6 H3 118.5 . .
C6 N1 C7 123.52(13) . .
C6 N1 H4 112.1(13) . .
C7 N1 H4 124.4(13) . .
N1 C7 C8 111.95(12) . .
N1 C7 H5 109.2 . .
C8 C7 H5 109.2 . .
N1 C7 H6 109.2 . .
C8 C7 H6 109.2 . .
H5 C7 H6 107.9 . .
C9 C8 C7 114.16(13) . .
C9 C8 H7 108.7 . .
C7 C8 H7 108.7 . .
C9 C8 H8 108.7 . .
C7 C8 H8 108.7 . .
H7 C8 H8 107.6 . .
C8 C9 C10 112.71(13) . .
C8 C9 H9 109.0 . .
C10 C9 H9 109.0 . .
C8 C9 H10 109.0 . .
C10 C9 H10 109.0 . .
H9 C9 H10 107.8 . .
C11 C10 C9 113.09(14) . .
C11 C10 H11 109.0 . .
C9 C10 H11 109.0 . .
C11 C10 H12 109.0 . .
C9 C10 H12 109.0 . .
H11 C10 H12 107.8 . .
C10 C11 H13 109.5 . .
C10 C11 H14 109.5 . .
H13 C11 H14 109.5 . .
C10 C11 H15 109.5 . .
H13 C11 H15 109.5 . .
H14 C11 H15 109.5 . .

loop_
_geom_bond_atom_site_label_1
_geom_bond_atom_site_label_2
_geom_bond_distance
_geom_bond_site_symmetry_2
C1 C1 1.403(3) 3_556
C1 C2 1.431(2) .
C1 C5 1.452(2) 3_556
C2 C3 1.353(2) .
C2 H1 0.9500 .
C3 C4 1.431(2) .
C3 H2 0.9500 .
C4 O1 1.2856(18) .
C4 C5 1.428(2) .
C5 C6 1.414(2) .
C5 C1 1.452(2) 3_556
C6 N1 1.3078(19) .
C6 H3 0.9500 .
N1 C7 1.4622(19) .
N1 H4 0.97(2) .
C7 C8 1.519(2) .
C7 H5 0.9900 .
C7 H6 0.9900 .
C8 C9 1.517(2) .
C8 H7 0.9900 .
C8 H8 0.9900 .
C9 C10 1.523(2) .
C9 H9 0.9900 .
C9 H10 0.9900 .
C10 C11 1.518(2) .
C10 H11 0.9900 .
C10 H12 0.9900 .
C11 H13 0.9800 .
C11 H14 0.9800 .
C11 H15 0.9800 .

loop_
_geom_torsion_atom_site_label_1
_geom_torsion_atom_site_label_2
_geom_torsion_atom_site_label_3
_geom_torsion_atom_site_label_4
_geom_torsion
_geom_torsion_site_symmetry_1
_geom_torsion_site_symmetry_4
C1 C1 C2 C3 -2.4(3) 3_556 .
C5 C1 C2 C3 178.94(13) 3_556 .
C1 C2 C3 C4 -0.2(2) . .
C2 C3 C4 O1 -176.79(14) . .
C2 C3 C4 C5 3.8(2) . .
O1 C4 C5 C6 -6.1(2) . .
C3 C4 C5 C6 173.30(13) . .
O1 C4 C5 C1 175.85(13) . 3_556
C3 C4 C5 C1 -4.7(2) . 3_556
C4 C5 C6 N1 2.7(2) . .
C1 C5 C6 N1 -179.24(13) 3_556 .
C5 C6 N1 C7 -177.70(13) . .
C6 N1 C7 C8 -112.48(16) . .
N1 C7 C8 C9 -65.82(18) . .
C7 C8 C9 C10 177.36(13) . .
C8 C9 C10 C11 174.94(14) . .
